data_7003633
loop_
_publ_author_name
'Zhang, Jun-Feng'
'Fu, Wen-Fu'
'Gan, Xin'
'Chen, Jian-Hua'

_publ_section_title
;
 Synthesis, structures and photophysical properties of luminescent
 copper(i) and platinum(ii) complexes with a flexible
 naphthyridine-phosphine ligand
;
_journal_issue 23
_journal_name_full 'Dalton Transactions'
_journal_page_first 3093
_journal_page_last 3100
_journal_paper_doi 10.1039/b717777a
_journal_year 2008
_chemical_formula_sum 'C44 H40 B2 Cu2 F8 N6 P2'
_chemical_formula_weight 1015.46
_chemical_name_systematic
;
?
;
_space_group_IT_number 15
_symmetry_cell_setting monoclinic
_symmetry_space_group_name_Hall '-C 2yc'
_symmetry_space_group_name_H-M 'C 1 2/c 1'
_atom_sites_solution_hydrogens geom
_atom_sites_solution_primary direct
_atom_sites_solution_secondary difmap
_audit_creation_method SHELXL-97
_cell_angle_alpha 90.00
_cell_angle_beta 97.821(3)
_cell_angle_gamma 90.00
_cell_formula_units_Z 4
_cell_length_a 17.790(2)
_cell_length_b 16.382(2)
_cell_length_c 15.468(3)
_cell_measurement_reflns_used 2340
_cell_measurement_temperature 298(2)
_cell_measurement_theta_max 20.0
_cell_measurement_theta_min 2.3
_cell_volume 4466.0(11)
_computing_cell_refinement 'Bruker SMART'
_computing_data_collection 'Bruker SMART'
_computing_data_reduction Bruker
_computing_molecular_graphics 'Bruker SHELXTL'
_computing_publication_material 'Bruker SHELXTL'
_computing_structure_refinement 'SHELXL-97 (Sheldrick, 1997)'
_computing_structure_solution 'SHELXS-97 (Sheldrick, 1990)'
_diffrn_ambient_temperature 298(2)
_diffrn_measured_fraction_theta_full 0.994
_diffrn_measured_fraction_theta_max 0.994
_diffrn_radiation_monochromator graphite
_diffrn_radiation_source 'fine-focus sealed tube'
_diffrn_radiation_type MoK\a
_diffrn_radiation_wavelength 0.71073
_diffrn_reflns_av_R_equivalents 0.1425
_diffrn_reflns_av_sigmaI/netI 0.2023
_diffrn_reflns_limit_h_max 19
_diffrn_reflns_limit_h_min -21
_diffrn_reflns_limit_k_max 19
_diffrn_reflns_limit_k_min -19
_diffrn_reflns_limit_l_max 15
_diffrn_reflns_limit_l_min -18
_diffrn_reflns_number 11353
_diffrn_reflns_theta_full 25.01
_diffrn_reflns_theta_max 25.01
_diffrn_reflns_theta_min 1.70
_exptl_absorpt_coefficient_mu 1.098
_exptl_absorpt_correction_T_max 0.8796
_exptl_absorpt_correction_T_min 0.8023
_exptl_absorpt_correction_type multi-scan
_exptl_absorpt_process_details sadabs
_exptl_crystal_density_diffrn 1.510
_exptl_crystal_density_method 'not measured'
_exptl_crystal_F_000 2064
_exptl_crystal_size_max 0.21
_exptl_crystal_size_mid 0.14
_exptl_crystal_size_min 0.12
_refine_diff_density_max 0.697
_refine_diff_density_min -0.546
_refine_diff_density_rms 0.097
_refine_ls_extinction_coef 0.0003(3)
_refine_ls_extinction_expression Fc^*^=kFc[1+0.001xFc^2^\l^3^/sin(2\q)]^-1/4^
_refine_ls_extinction_method SHELXL
_refine_ls_goodness_of_fit_ref 0.979
_refine_ls_hydrogen_treatment mixed
_refine_ls_matrix_type full
_refine_ls_number_parameters 352
_refine_ls_number_reflns 3924
_refine_ls_number_restraints 166
_refine_ls_restrained_S_all 0.994
_refine_ls_R_factor_all 0.2169
_refine_ls_R_factor_gt 0.0737
_refine_ls_shift/su_max 0.002
_refine_ls_shift/su_mean 0.000
_refine_ls_structure_factor_coef Fsqd
_refine_ls_weighting_details 'calc w=1/[\s^2^(Fo^2^)+(0.1142P)^2^+0.0000P] where P=(Fo^2^+2Fc^2^)/3'
_refine_ls_weighting_scheme calc
_refine_ls_wR_factor_gt 0.1732
_refine_ls_wR_factor_ref 0.2603
_reflns_number_gt 1447
_reflns_number_total 3924
_reflns_threshold_expression >2sigma(I)
_cod_data_source_file b717777a.txt
_cod_data_source_block 060410d
_cod_depositor_comments
;
The following automatic conversions were performed:
'_symmetry_cell_setting' value 'Monoclinic' changed to 'monoclinic'
according to '/home/saulius/struct/CIF-dictionaries/cif_core.dic'
dictionary named 'cif_core.dic' version 2.4.1 from 2010-06-29.

Automatic conversion script
Id: cif_fix_enum 1527 2010-12-29 10:47:43Z saulius 
;
_cod_original_sg_symbol_H-M C2/c
_cod_database_code 7003633

loop_
_symmetry_equiv_pos_as_xyz
'x, y, z'
'-x, y, -z+1/2'
'x+1/2, y+1/2, z'
'-x+1/2, y+1/2, -z+1/2'
'-x, -y, -z'
'x, -y, z-1/2'
'-x+1/2, -y+1/2, -z'
'x+1/2, -y+1/2, z-1/2'

loop_
_atom_site_label
_atom_site_type_symbol
_atom_site_fract_x
_atom_site_fract_y
_atom_site_fract_z
_atom_site_U_iso_or_equiv
_atom_site_adp_type
_atom_site_occupancy
_atom_site_symmetry_multiplicity
_atom_site_calc_flag
_atom_site_refinement_flags
_atom_site_disorder_assembly
_atom_site_disorder_group
Cu1 Cu 0.41991(7) 0.56883(7) 0.71487(8) 0.0583(5) Uani 1 1 d . . .
P1 P 0.35011(16) 0.67518(17) 0.73221(18) 0.0564(8) Uani 1 1 d D . .
N1 N 0.5519(4) 0.4704(5) 0.8431(5) 0.048(2) Uani 1 1 d . . .
N2 N 0.4396(4) 0.5372(5) 0.8602(5) 0.049(2) Uani 1 1 d . . .
N3 N 0.3334(5) 0.6074(6) 0.8901(5) 0.060(2) Uani 1 1 d . . .
H3 H 0.2881 0.5940 0.8601 0.072 Uiso 1 1 d R B .
B1 B 0.8442(7) 0.6213(7) 0.5114(8) 0.072(4) Uani 1 1 d D . .
F1 F 0.8060(5) 0.5534(5) 0.5294(7) 0.094(4) Uani 0.753(17) 1 d PDU A 1
F2 F 0.7985(6) 0.6845(6) 0.5361(9) 0.131(5) Uani 0.753(17) 1 d PDU A 1
F3 F 0.8481(7) 0.6278(8) 0.4268(6) 0.143(6) Uani 0.753(17) 1 d PDU A 1
F4 F 0.9105(6) 0.6263(8) 0.5622(9) 0.142(5) Uani 0.753(17) 1 d PDU A 1
F1' F 0.9108(13) 0.6645(17) 0.524(2) 0.097(13) Uani 0.247(17) 1 d PDU A 2
F2' F 0.857(2) 0.5561(19) 0.463(3) 0.18(2) Uani 0.247(17) 1 d PDU A 2
F3' F 0.824(2) 0.601(3) 0.5855(19) 0.26(3) Uani 0.247(17) 1 d PDU A 2
F4' F 0.7931(18) 0.670(2) 0.463(3) 0.19(2) Uani 0.247(17) 1 d PDU A 2
C1 C 0.4834(6) 0.4689(6) 0.8755(5) 0.043(2) Uani 1 1 d . B .
C2 C 0.3750(6) 0.5382(7) 0.8954(6) 0.052(3) Uani 1 1 d . B .
C3 C 0.3487(6) 0.4691(8) 0.9405(7) 0.071(3) Uani 1 1 d . . .
H3A H 0.3024 0.4710 0.9621 0.085 Uiso 1 1 calc R B .
C4 C 0.3916(7) 0.4026(8) 0.9507(8) 0.078(4) Uani 1 1 d . B .
H4 H 0.3740 0.3575 0.9784 0.094 Uiso 1 1 calc R . .
C5 C 0.4637(7) 0.3983(7) 0.9205(7) 0.068(3) Uani 1 1 d . . .
C6 C 0.5132(8) 0.3327(7) 0.9304(7) 0.076(4) Uani 1 1 d . B .
H6 H 0.5005 0.2857 0.9590 0.091 Uiso 1 1 calc R . .
C7 C 0.5798(8) 0.3371(7) 0.8987(8) 0.077(4) Uani 1 1 d . . .
H7 H 0.6135 0.2935 0.9063 0.093 Uiso 1 1 calc R B .
C8 C 0.5980(7) 0.4054(7) 0.8552(7) 0.061(3) Uani 1 1 d . B .
C9 C 0.6715(7) 0.4142(7) 0.8172(8) 0.087(4) Uani 1 1 d . . .
H9A H 0.6732 0.4669 0.7904 0.131 Uiso 1 1 calc R B .
H9B H 0.6744 0.3725 0.7742 0.131 Uiso 1 1 calc R . .
H9C H 0.7135 0.4088 0.8628 0.131 Uiso 1 1 calc R . .
C10 C 0.3556(6) 0.6821(6) 0.8520(6) 0.057(3) Uani 1 1 d . B .
H10A H 0.4072 0.6955 0.8768 0.068 Uiso 1 1 calc R . .
H10B H 0.3229 0.7260 0.8666 0.068 Uiso 1 1 calc R . .
C11 C 0.2491(3) 0.6622(6) 0.6976(6) 0.050(9) Uani 0.59(3) 1 d PGDU B 1
C12 C 0.2253(5) 0.6175(12) 0.6225(12) 0.080(8) Uani 0.59(3) 1 d PGDU B 1
H12A H 0.2609 0.5946 0.5909 0.096 Uiso 0.59(3) 1 calc PR B 1
C13 C 0.1483(6) 0.6071(11) 0.5945(14) 0.101(9) Uani 0.59(3) 1 d PGU B 1
H13A H 0.1324 0.5772 0.5442 0.121 Uiso 0.59(3) 1 calc PR B 1
C14 C 0.0950(4) 0.6414(7) 0.6416(11) 0.103(10) Uani 0.59(3) 1 d PGU B 1
H14A H 0.0435 0.6344 0.6229 0.123 Uiso 0.59(3) 1 calc PR B 1
C15 C 0.1188(4) 0.6861(12) 0.7168(7) 0.118(11) Uani 0.59(3) 1 d PGU B 1
H15A H 0.0832 0.7090 0.7483 0.142 Uiso 0.59(3) 1 calc PR B 1
C16 C 0.1958(4) 0.6965(10) 0.7448(5) 0.079(8) Uani 0.59(3) 1 d PGDU B 1
H16A H 0.2117 0.7264 0.7951 0.094 Uiso 0.59(3) 1 calc PR B 1
C11' C 0.2518(3) 0.6705(7) 0.6869(6) 0.071(17) Uani 0.41(3) 1 d PGDU B 2
C12' C 0.2338(5) 0.6583(16) 0.5975(6) 0.096(12) Uani 0.41(3) 1 d PGDU B 2
H12B H 0.2719 0.6586 0.5619 0.115 Uiso 0.41(3) 1 calc PR B 2
C13' C 0.1588(6) 0.6457(17) 0.5613(8) 0.111(14) Uani 0.41(3) 1 d PGU B 2
H13B H 0.1468 0.6376 0.5016 0.133 Uiso 0.41(3) 1 calc PR B 2
C14' C 0.1018(4) 0.6452(8) 0.6145(10) 0.089(13) Uani 0.41(3) 1 d PGU B 2
H14B H 0.0517 0.6367 0.5903 0.107 Uiso 0.41(3) 1 calc PR B 2
C15' C 0.1198(4) 0.6573(10) 0.7039(9) 0.083(11) Uani 0.41(3) 1 d PGU B 2
H15B H 0.0817 0.6570 0.7395 0.100 Uiso 0.41(3) 1 calc PR B 2
C16' C 0.1948(4) 0.6700(10) 0.7401(5) 0.058(9) Uani 0.41(3) 1 d PGDU B 2
H16B H 0.2068 0.6781 0.7998 0.069 Uiso 0.41(3) 1 calc PR B 2
C17 C 0.3807(6) 0.7729(7) 0.6992(6) 0.061(3) Uani 1 1 d . B .
C18 C 0.3466(7) 0.8459(8) 0.7202(9) 0.088(4) Uani 1 1 d . . .
H18 H 0.3056 0.8439 0.7516 0.106 Uiso 1 1 calc R B .
C19 C 0.3714(9) 0.9185(8) 0.6961(10) 0.101(5) Uani 1 1 d . B .
H19 H 0.3482 0.9661 0.7119 0.121 Uiso 1 1 calc R . .
C20 C 0.4307(10) 0.9233(10) 0.6486(9) 0.100(5) Uani 1 1 d . . .
H20 H 0.4464 0.9737 0.6300 0.119 Uiso 1 1 calc R B .
C21 C 0.4664(8) 0.8541(10) 0.6286(8) 0.096(4) Uani 1 1 d . B .
H21 H 0.5084 0.8574 0.5989 0.115 Uiso 1 1 calc R . .
C22 C 0.4410(7) 0.7788(8) 0.6520(7) 0.076(3) Uani 1 1 d . . .
H22 H 0.4647 0.7317 0.6359 0.091 Uiso 1 1 calc R B .

loop_
_atom_site_aniso_label
_atom_site_aniso_U_11
_atom_site_aniso_U_22
_atom_site_aniso_U_33
_atom_site_aniso_U_23
_atom_site_aniso_U_13
_atom_site_aniso_U_12
Cu1 0.0477(9) 0.0643(9) 0.0658(9) 0.0005(7) 0.0186(6) 0.0093(7)
P1 0.0477(19) 0.0705(19) 0.0527(17) 0.0022(15) 0.0128(14) 0.0157(15)
N1 0.033(5) 0.068(5) 0.043(5) -0.002(4) 0.005(4) 0.006(4)
N2 0.035(5) 0.055(5) 0.059(5) 0.008(4) 0.014(4) 0.005(4)
N3 0.045(6) 0.089(7) 0.047(5) -0.002(5) 0.009(4) 0.007(5)
B1 0.083(12) 0.077(10) 0.061(10) 0.009(8) 0.028(8) 0.009(9)
F1 0.085(7) 0.079(6) 0.123(8) 0.021(5) 0.035(5) -0.022(5)
F2 0.122(8) 0.115(7) 0.162(9) -0.024(6) 0.045(6) 0.016(6)
F3 0.152(9) 0.183(10) 0.103(8) 0.031(6) 0.051(6) -0.007(7)
F4 0.113(8) 0.146(9) 0.158(9) 0.032(7) -0.020(7) -0.026(7)
F1' 0.086(15) 0.092(15) 0.112(15) -0.002(9) 0.014(9) -0.019(9)
F2' 0.20(2) 0.17(2) 0.19(2) -0.014(10) 0.030(11) 0.010(10)
F3' 0.26(3) 0.26(3) 0.26(3) 0.009(10) 0.042(11) 0.000(10)
F4' 0.19(2) 0.19(2) 0.19(2) -0.002(10) 0.019(11) 0.010(10)
C1 0.051(7) 0.052(6) 0.027(5) 0.007(5) 0.008(5) 0.001(5)
C2 0.041(7) 0.079(7) 0.039(6) 0.005(5) 0.009(5) 0.000(6)
C3 0.047(8) 0.093(9) 0.077(8) 0.022(7) 0.029(6) -0.003(7)
C4 0.071(9) 0.090(9) 0.076(9) 0.033(7) 0.021(7) -0.011(8)
C5 0.083(10) 0.071(7) 0.051(7) 0.011(6) 0.015(6) -0.009(7)
C6 0.086(10) 0.073(8) 0.067(8) 0.021(6) 0.005(7) 0.020(8)
C7 0.085(11) 0.063(8) 0.083(9) 0.012(7) 0.009(8) 0.029(7)
C8 0.073(9) 0.061(7) 0.046(6) 0.004(5) -0.002(6) 0.024(6)
C9 0.067(9) 0.107(10) 0.092(9) 0.021(7) 0.027(7) 0.041(7)
C10 0.049(7) 0.066(7) 0.057(7) -0.003(6) 0.011(5) 0.002(6)
C11 0.044(12) 0.057(12) 0.046(11) -0.006(7) -0.001(7) 0.017(7)
C12 0.076(11) 0.083(11) 0.078(11) -0.003(9) 0.005(8) 0.020(8)
C13 0.103(12) 0.095(12) 0.099(12) -0.014(9) -0.005(9) -0.006(9)
C14 0.097(13) 0.112(13) 0.099(12) -0.003(9) 0.012(9) 0.003(9)
C15 0.113(14) 0.117(13) 0.124(13) -0.013(9) 0.010(9) 0.005(9)
C16 0.066(11) 0.085(10) 0.084(11) -0.015(8) 0.006(8) 0.002(8)
C11' 0.068(19) 0.076(19) 0.067(19) -0.002(9) 0.007(10) 0.004(10)
C12' 0.097(15) 0.102(15) 0.087(14) -0.004(10) 0.006(9) 0.006(9)
C13' 0.106(16) 0.116(16) 0.107(16) 0.002(10) -0.001(10) -0.003(10)
C14' 0.080(15) 0.098(16) 0.087(14) -0.002(9) 0.008(10) -0.002(10)
C15' 0.074(14) 0.088(14) 0.086(14) -0.007(9) 0.005(9) -0.006(9)
C16' 0.046(12) 0.064(12) 0.061(12) -0.005(8) 0.002(9) -0.011(8)
C17 0.051(7) 0.084(8) 0.052(7) 0.007(6) 0.014(5) 0.026(6)
C18 0.069(10) 0.081(9) 0.119(12) 0.005(9) 0.027(8) 0.005(8)
C19 0.107(13) 0.075(10) 0.125(13) 0.013(9) 0.029(10) 0.010(9)
C20 0.103(13) 0.107(12) 0.085(10) 0.047(9) 0.000(9) -0.018(10)
C21 0.097(12) 0.122(12) 0.075(10) 0.037(9) 0.032(8) 0.013(10)
C22 0.058(8) 0.099(9) 0.074(8) 0.009(7) 0.020(7) 0.014(7)

loop_
_atom_type_symbol
_atom_type_description
_atom_type_scat_dispersion_real
_atom_type_scat_dispersion_imag
_atom_type_scat_source
C C 0.0033 0.0016 'International Tables Vol C Tables 4.2.6.8 and 6.1.1.4'
H H 0.0000 0.0000 'International Tables Vol C Tables 4.2.6.8 and 6.1.1.4'
N N 0.0061 0.0033 'International Tables Vol C Tables 4.2.6.8 and 6.1.1.4'
Cu Cu 0.3201 1.2651 'International Tables Vol C Tables 4.2.6.8 and 6.1.1.4'
P P 0.1023 0.0942 'International Tables Vol C Tables 4.2.6.8 and 6.1.1.4'
B B 0.0013 0.0007 'International Tables Vol C Tables 4.2.6.8 and 6.1.1.4'
F F 0.0171 0.0103 'International Tables Vol C Tables 4.2.6.8 and 6.1.1.4'

loop_
_geom_angle_atom_site_label_1
_geom_angle_atom_site_label_2
_geom_angle_atom_site_label_3
_geom_angle
_geom_angle_site_symmetry_1
_geom_angle_site_symmetry_3
_geom_angle_publ_flag
N1 Cu1 P1 155.2(3) 2_656 . ?
N1 Cu1 N2 104.6(3) 2_656 . ?
P1 Cu1 N2 94.2(2) . . ?
N1 Cu1 Cu1 82.6(2) 2_656 2_656 ?
P1 Cu1 Cu1 120.01(9) . 2_656 ?
N2 Cu1 Cu1 67.7(2) . 2_656 ?
C17 P1 C11' 104.2(5) . . ?
C17 P1 C11 110.4(5) . . ?
C11' P1 C11 7.1 . . ?
C17 P1 C10 104.8(5) . . ?
C11' P1 C10 108.1(4) . . ?
C11 P1 C10 102.6(4) . . ?
C17 P1 Cu1 118.7(3) . . ?
C11' P1 Cu1 117.3(3) . . ?
C11 P1 Cu1 115.3(3) . . ?
C10 P1 Cu1 102.7(3) . . ?
C8 N1 C1 119.3(9) . . ?
C8 N1 Cu1 122.1(7) . 2_656 ?
C1 N1 Cu1 118.6(6) . 2_656 ?
C2 N2 C1 116.2(8) . . ?
C2 N2 Cu1 111.8(6) . . ?
C1 N2 Cu1 111.3(5) . . ?
C2 N3 C10 124.1(8) . . ?
C2 N3 H3 105.7 . . ?
C10 N3 H3 105.9 . . ?
F3' B1 F3 162.9(19) . . ?
F3' B1 F4 79.9(18) . . ?
F3 B1 F4 114.7(10) . . ?
F3' B1 F2' 112.5(15) . . ?
F3 B1 F2' 58.2(18) . . ?
F4 B1 F2' 99.9(18) . . ?
F3' B1 F4' 113.0(15) . . ?
F3 B1 F4' 62.0(19) . . ?
F4 B1 F4' 140.0(17) . . ?
F2' B1 F4' 108.3(14) . . ?
F3' B1 F1 53(2) . . ?
F3 B1 F1 111.4(10) . . ?
F4 B1 F1 111.1(10) . . ?
F2' B1 F1 66.1(18) . . ?
F4' B1 F1 106.0(18) . . ?
F3' B1 F1' 110.3(15) . . ?
F3 B1 F1' 86.6(15) . . ?
F4 B1 F1' 37.1(13) . . ?
F2' B1 F1' 106.1(13) . . ?
F4' B1 F1' 106.2(13) . . ?
F1 B1 F1' 147.6(17) . . ?
F3' B1 F2 73(2) . . ?
F3 B1 F2 108.7(10) . . ?
F4 B1 F2 107.1(10) . . ?
F2' B1 F2 153.0(17) . . ?
F4' B1 F2 49.0(19) . . ?
F1 B1 F2 103.0(9) . . ?
F1' B1 F2 95.8(14) . . ?
N2 C1 N1 115.7(8) . . ?
N2 C1 C5 125.5(9) . . ?
N1 C1 C5 118.8(9) . . ?
N2 C2 N3 118.7(9) . . ?
N2 C2 C3 122.7(10) . . ?
N3 C2 C3 118.6(9) . . ?
C4 C3 C2 118.9(10) . . ?
C4 C3 H3A 120.5 . . ?
C2 C3 H3A 120.5 . . ?
C3 C4 C5 122.1(10) . . ?
C3 C4 H4 119.0 . . ?
C5 C4 H4 119.0 . . ?
C6 C5 C1 119.5(11) . . ?
C6 C5 C4 126.2(11) . . ?
C1 C5 C4 114.4(11) . . ?
C7 C6 C5 119.7(11) . . ?
C7 C6 H6 120.1 . . ?
C5 C6 H6 120.1 . . ?
C6 C7 C8 120.2(11) . . ?
C6 C7 H7 119.9 . . ?
C8 C7 H7 119.9 . . ?
N1 C8 C7 122.5(10) . . ?
N1 C8 C9 114.5(9) . . ?
C7 C8 C9 123.1(10) . . ?
C8 C9 H9A 109.5 . . ?
C8 C9 H9B 109.5 . . ?
H9A C9 H9B 109.5 . . ?
C8 C9 H9C 109.5 . . ?
H9A C9 H9C 109.5 . . ?
H9B C9 H9C 109.5 . . ?
N3 C10 P1 112.3(7) . . ?
N3 C10 H10A 109.2 . . ?
P1 C10 H10A 109.2 . . ?
N3 C10 H10B 109.2 . . ?
P1 C10 H10B 109.2 . . ?
H10A C10 H10B 107.9 . . ?
C12 C11 C16 120.0 . . ?
C12 C11 P1 119.0(4) . . ?
C16 C11 P1 121.0(4) . . ?
C13 C12 C11 120.0 . . ?
C13 C12 H12A 120.0 . . ?
C11 C12 H12A 120.0 . . ?
C12 C13 C14 120.0 . . ?
C12 C13 H13A 120.0 . . ?
C14 C13 H13A 120.0 . . ?
C15 C14 C13 120.0 . . ?
C15 C14 H14A 120.0 . . ?
C13 C14 H14A 120.0 . . ?
C14 C15 C16 120.0 . . ?
C14 C15 H15A 120.0 . . ?
C16 C15 H15A 120.0 . . ?
C15 C16 C11 120.0 . . ?
C15 C16 H16A 120.0 . . ?
C11 C16 H16A 120.0 . . ?
C12' C11' C16' 120.0 . . ?
C12' C11' P1 118.3(4) . . ?
C16' C11' P1 121.3(5) . . ?
C11' C12' C13' 120.0 . . ?
C11' C12' H12B 120.0 . . ?
C13' C12' H12B 120.0 . . ?
C14' C13' C12' 120.0 . . ?
C14' C13' H13B 120.0 . . ?
C12' C13' H13B 120.0 . . ?
C15' C14' C13' 120.0 . . ?
C15' C14' H14B 120.0 . . ?
C13' C14' H14B 120.0 . . ?
C14' C15' C16' 120.0 . . ?
C14' C15' H15B 120.0 . . ?
C16' C15' H15B 120.0 . . ?
C15' C16' C11' 120.0 . . ?
C15' C16' H16B 120.0 . . ?
C11' C16' H16B 120.0 . . ?
C22 C17 C18 117.1(11) . . ?
C22 C17 P1 120.2(9) . . ?
C18 C17 P1 122.7(8) . . ?
C19 C18 C17 121.6(12) . . ?
C19 C18 H18 119.2 . . ?
C17 C18 H18 119.2 . . ?
C18 C19 C20 120.5(13) . . ?
C18 C19 H19 119.7 . . ?
C20 C19 H19 119.7 . . ?
C21 C20 C19 119.6(13) . . ?
C21 C20 H20 120.2 . . ?
C19 C20 H20 120.2 . . ?
C20 C21 C22 120.5(12) . . ?
C20 C21 H21 119.7 . . ?
C22 C21 H21 119.7 . . ?
C21 C22 C17 120.5(12) . . ?
C21 C22 H22 119.7 . . ?
C17 C22 H22 119.7 . . ?

loop_
_geom_bond_atom_site_label_1
_geom_bond_atom_site_label_2
_geom_bond_distance
_geom_bond_site_symmetry_2
_geom_bond_publ_flag
Cu1 N1 1.944(8) 2_656 ?
Cu1 P1 2.177(3) . ?
Cu1 N2 2.287(8) . ?
Cu1 Cu1 2.908(3) 2_656 ?
P1 C17 1.788(11) . ?
P1 C11' 1.795(5) . ?
P1 C11 1.817(5) . ?
P1 C10 1.846(10) . ?
N1 C8 1.342(11) . ?
N1 C1 1.380(11) . ?
N1 Cu1 1.943(8) 2_656 ?
N2 C2 1.338(11) . ?
N2 C1 1.365(11) . ?
N3 C2 1.350(12) . ?
N3 C10 1.437(12) . ?
N3 H3 0.9001 . ?
B1 F3' 1.293(19) . ?
B1 F3 1.325(12) . ?
B1 F4 1.328(14) . ?
B1 F2' 1.348(18) . ?
B1 F4' 1.350(19) . ?
B1 F1 1.352(12) . ?
B1 F1' 1.371(18) . ?
B1 F2 1.401(12) . ?
C1 C5 1.419(13) . ?
C2 C3 1.442(13) . ?
C3 C4 1.326(14) . ?
C3 H3A 0.9300 . ?
C4 C5 1.426(15) . ?
C4 H4 0.9300 . ?
C5 C6 1.385(14) . ?
C6 C7 1.344(15) . ?
C6 H6 0.9300 . ?
C7 C8 1.367(14) . ?
C7 H7 0.9300 . ?
C8 C9 1.511(14) . ?
C9 H9A 0.9600 . ?
C9 H9B 0.9600 . ?
C9 H9C 0.9600 . ?
C10 H10A 0.9700 . ?
C10 H10B 0.9700 . ?
C11 C12 1.3900 . ?
C11 C16 1.3900 . ?
C12 C13 1.3900 . ?
C12 H12A 0.9300 . ?
C13 C14 1.3900 . ?
C13 H13A 0.9300 . ?
C14 C15 1.3900 . ?
C14 H14A 0.9300 . ?
C15 C16 1.3900 . ?
C15 H15A 0.9300 . ?
C16 H16A 0.9300 . ?
C11' C12' 1.3900 . ?
C11' C16' 1.3900 . ?
C12' C13' 1.3900 . ?
C12' H12B 0.9300 . ?
C13' C14' 1.3900 . ?
C13' H13B 0.9300 . ?
C14' C15' 1.3900 . ?
C14' H14B 0.9300 . ?
C15' C16' 1.3900 . ?
C15' H15B 0.9300 . ?
C16' H16B 0.9300 . ?
C17 C22 1.380(13) . ?
C17 C18 1.399(14) . ?
C18 C19 1.340(16) . ?
C18 H18 0.9300 . ?
C19 C20 1.367(19) . ?
C19 H19 0.9300 . ?
C20 C21 1.356(18) . ?
C20 H20 0.9300 . ?
C21 C22 1.378(17) . ?
C21 H21 0.9300 . ?
C22 H22 0.9300 . ?
